data_4071426
loop_
_publ_author_name
'Murugavel, Ramaswamy'
'Shanmugan, Swaminathan'

_publ_section_title
;
 Asymmetric Pentameric and Tetrameric Organooxotin Clusters: Insights into
 Their Formation through Partial Dearylation
;
_journal_issue 12
_journal_name_full Organometallics
_journal_page_first 2784
_journal_paper_doi 10.1021/om800162s
_journal_volume 27
_journal_year 2008
_chemical_formula_moiety 'C76 H89 O24 P5 Sn4'
_chemical_formula_sum 'C76 H89 O24 P5 Sn4'
_chemical_formula_weight 2016.08
_chemical_name_systematic
;
 ?
;
_space_group_IT_number 15
_symmetry_cell_setting monoclinic
_symmetry_space_group_name_Hall '-C 2yc'
_symmetry_space_group_name_H-M 'C 1 2/c 1'
_atom_sites_solution_hydrogens geom
_atom_sites_solution_primary direct
_atom_sites_solution_secondary difmap
_audit_creation_method SHELXL-97
_cell_angle_alpha 90.00
_cell_angle_beta 91.687(6)
_cell_angle_gamma 90.00
_cell_formula_units_Z 8
_cell_length_a 50.9261(17)
_cell_length_b 13.6704(17)
_cell_length_c 24.9438(9)
_cell_measurement_reflns_used 8361
_cell_measurement_temperature 150(2)
_cell_measurement_theta_max 32.6317
_cell_measurement_theta_min 2.9331
_cell_volume 17358(2)
_computing_cell_refinement
;
CrysAlis RED, Oxford Diffraction Ltd.,
Version 1.171.32.4 (release 27-04-2006 CrysAlis171 .NET)
(compiled Apr 27 2007,17:53:11)
;
_computing_data_collection
;
CrysAlis CCD, Oxford Diffraction Ltd.,
Version 1.171.32.4 (release 27-04-2006 CrysAlis171 .NET)
(compiled Apr 27 2007,17:53:11)
;
_computing_data_reduction
;
CrysAlis RED, Oxford Diffraction Ltd.,
Version 1.171.32.4 (release 27-04-2006 CrysAlis171 .NET)
(compiled Apr 27 2007,17:53:11)
;
_computing_molecular_graphics 'Ortep-3 for Windows (Farrugia, 1997)'
_computing_publication_material 'WinGX publication routines (Farrugia, 1999)'
_computing_structure_refinement 'SHELXL-97 (Sheldrick, 1997)'
_computing_structure_solution 'SHELXS-86 (Sheldrick, 1986)'
_diffrn_ambient_temperature 150(2)
_diffrn_detector_area_resol_mean 15.9948
_diffrn_measured_fraction_theta_full 0.998
_diffrn_measured_fraction_theta_max 0.998
_diffrn_measurement_device_type 'OXFORD DIFFRACTIOM X CALIBUR-S'
_diffrn_measurement_method 'omega(w)-q scan'
_diffrn_radiation_monochromator graphite
_diffrn_radiation_source 'Enhance (Mo) X-ray Source'
_diffrn_radiation_type MoK\a
_diffrn_radiation_wavelength 0.71073
_diffrn_reflns_av_R_equivalents 0.0927
_diffrn_reflns_av_sigmaI/netI 0.0877
_diffrn_reflns_limit_h_max 67
_diffrn_reflns_limit_h_min -58
_diffrn_reflns_limit_k_max 18
_diffrn_reflns_limit_k_min -18
_diffrn_reflns_limit_l_max 32
_diffrn_reflns_limit_l_min -32
_diffrn_reflns_number 99682
_diffrn_reflns_theta_full 28.00
_diffrn_reflns_theta_max 28.00
_diffrn_reflns_theta_min 2.95
_exptl_absorpt_coefficient_mu 1.300
_exptl_absorpt_correction_T_max 1.00000
_exptl_absorpt_correction_T_min 0.93566
_exptl_absorpt_correction_type multi-scan
_exptl_absorpt_process_details
;
CrysAlis RED, Oxford Diffraction Ltd.,
Version 1.171.29.9 (release 23-03-2006 CrysAlis171 .NET)
(compiled Mar 23 2006,23:39:28)
Empirical absorption correction using spherical harmonics,
 implemented in SCALE3 ABSPACK scaling algorithm.
;
_exptl_crystal_colour colourless
_exptl_crystal_density_diffrn 1.543
_exptl_crystal_density_method 'not measured'
_exptl_crystal_description blocks
_exptl_crystal_F_000 8096
_exptl_crystal_size_max 0.33
_exptl_crystal_size_mid 0.27
_exptl_crystal_size_min 0.22
_refine_diff_density_max 2.607
_refine_diff_density_min -0.915
_refine_diff_density_rms 0.154
_refine_ls_extinction_method none
_refine_ls_goodness_of_fit_ref 1.069
_refine_ls_hydrogen_treatment constr
_refine_ls_matrix_type full
_refine_ls_number_parameters 967
_refine_ls_number_reflns 20926
_refine_ls_number_restraints 42
_refine_ls_restrained_S_all 1.069
_refine_ls_R_factor_all 0.1194
_refine_ls_R_factor_gt 0.0683
_refine_ls_shift/su_max 0.003
_refine_ls_shift/su_mean 0.000
_refine_ls_structure_factor_coef Fsqd
_refine_ls_weighting_details 'calc w=1/[\s^2^(Fo^2^)+(0.0539P)^2^+151.2476P] where P=(Fo^2^+2Fc^2^)/3'
_refine_ls_weighting_scheme calc
_refine_ls_wR_factor_gt 0.1290
_refine_ls_wR_factor_ref 0.1499
_reflns_number_gt 13943
_reflns_number_total 20926
_reflns_threshold_expression >2sigma(I)
_cod_data_source_file om800162s-file002.cif
_cod_data_source_block newrm146a-relable-1-28
_cod_original_sg_symbol_H-M 'C 2/c'
_cod_database_code 4071426

loop_
_symmetry_equiv_pos_as_xyz
'x, y, z'
'-x, y, -z+1/2'
'x+1/2, y+1/2, z'
'-x+1/2, y+1/2, -z+1/2'
'-x, -y, -z'
'x, -y, z-1/2'
'-x+1/2, -y+1/2, -z'
'x+1/2, -y+1/2, z-1/2'

loop_
_atom_site_label
_atom_site_type_symbol
_atom_site_fract_x
_atom_site_fract_y
_atom_site_fract_z
_atom_site_U_iso_or_equiv
_atom_site_adp_type
_atom_site_occupancy
_atom_site_symmetry_multiplicity
_atom_site_calc_flag
_atom_site_refinement_flags
Sn1 Sn 0.841155(9) 0.11062(3) 0.088104(18) 0.02536(11) Uani 1 1 d .
Sn2 Sn 0.838613(9) 0.34077(3) 0.131005(17) 0.02184(11) Uani 1 1 d .
Sn3 Sn 0.906236(8) 0.23601(3) 0.112430(16) 0.01863(10) Uani 1 1 d .
Sn5 Sn 0.890041(9) 0.32345(3) -0.088570(17) 0.02363(11) Uani 1 1 d .
P1 P 0.83030(4) 0.15771(13) 0.21454(7) 0.0263(4) Uani 1 1 d .
P2 P 0.89188(4) 0.00977(12) 0.15243(7) 0.0271(4) Uani 1 1 d .
P3 P 0.88494(4) 0.13337(12) -0.00671(7) 0.0227(4) Uani 1 1 d .
P4 P 0.88021(3) 0.41766(11) 0.04212(6) 0.0197(3) Uani 1 1 d .
P5 P 0.88833(3) 0.36197(12) 0.21886(6) 0.0215(3) Uani 1 1 d .
O1 O 0.86567(9) 0.2246(3) 0.11814(17) 0.0252(10) Uani 1 1 d .
O2 O 0.81846(9) 0.2381(3) 0.08246(18) 0.0293(11) Uani 1 1 d .
O3 O 0.89648(12) 0.2445(4) -0.16698(19) 0.0463(15) Uani 1 1 d .
O4 O 0.80702(10) 0.1307(4) 0.25380(19) 0.0334(11) Uani 1 1 d .
O5 O 0.82649(9) 0.2644(3) 0.19891(17) 0.0269(10) Uani 1 1 d .
O6 O 0.82781(9) 0.0894(3) 0.16686(18) 0.0302(11) Uani 1 1 d .
O7 O 0.85578(9) 0.1413(3) 0.24611(18) 0.0282(10) Uani 1 1 d .
O8 O 0.90800(10) -0.0887(3) 0.14854(19) 0.0315(11) Uani 1 1 d .
O9 O 0.90957(9) 0.0972(3) 0.14809(18) 0.0282(11) Uani 1 1 d .
O10 O 0.87043(9) 0.0095(3) 0.10872(18) 0.0287(11) Uani 1 1 d .
O11 O 0.88117(10) -0.0013(3) 0.20909(19) 0.0322(11) Uani 1 1 d .
H11A H 0.8725 0.0487 0.2168 0.048 Uiso 1 1 calc R
O12 O 0.89444(10) 0.0245(3) -0.0171(2) 0.0335(12) Uani 1 1 d .
O13 O 0.85707(9) 0.1292(3) 0.01240(18) 0.0287(11) Uani 1 1 d .
O14 O 0.90382(9) 0.1751(3) 0.03559(18) 0.0274(10) Uani 1 1 d .
O15 O 0.88599(9) 0.1854(3) -0.06125(17) 0.0262(10) Uani 1 1 d .
O16 O 0.88684(9) 0.5313(3) 0.03676(17) 0.0241(10) Uani 1 1 d .
O17 O 0.90106(8) 0.3755(3) 0.07997(17) 0.0222(9) Uani 1 1 d .
O18 O 0.85303(9) 0.4141(3) 0.06609(17) 0.0252(10) Uani 1 1 d .
O19 O 0.87994(9) 0.3719(3) -0.01286(17) 0.0267(10) Uani 1 1 d .
O20 O 0.90329(9) 0.4503(3) 0.24693(17) 0.0248(10) Uani 1 1 d .
O21 O 0.90712(9) 0.2985(3) 0.18902(16) 0.0240(10) Uani 1 1 d .
O22 O 0.86647(9) 0.4024(3) 0.18295(17) 0.0250(10) Uani 1 1 d .
O23 O 0.87793(9) 0.3096(3) 0.26902(17) 0.0278(10) Uani 1 1 d .
C1 C 0.80836(13) 0.4474(5) 0.1395(3) 0.0292(15) Uani 1 1 d .
C2 C 0.78868(16) 0.4358(6) 0.1758(3) 0.045(2) Uani 1 1 d .
H2 H 0.7888 0.3801 0.1986 0.054 Uiso 1 1 calc R
C3 C 0.76875(18) 0.5037(7) 0.1795(4) 0.054(2) Uani 1 1 d .
H3 H 0.7556 0.4948 0.2054 0.065 Uiso 1 1 calc R
C4 C 0.7676(2) 0.5829(7) 0.1468(4) 0.062(3) Uani 1 1 d .
H4 H 0.7536 0.6284 0.1491 0.074 Uiso 1 1 calc R
C5 C 0.7871(2) 0.5966(8) 0.1100(5) 0.094(5) Uani 1 1 d .
H5 H 0.7867 0.6524 0.0872 0.113 Uiso 1 1 calc R
C6 C 0.8073(2) 0.5286(7) 0.1065(4) 0.070(3) Uani 1 1 d .
H6 H 0.8205 0.5380 0.0810 0.084 Uiso 1 1 calc R
C7 C 0.81240(13) 0.0106(5) 0.0560(3) 0.0310(16) Uani 1 1 d D
C8 C 0.7999(2) -0.0524(8) 0.0848(5) 0.088(4) Uani 1 1 d D
H8 H 0.8045 -0.0572 0.1219 0.106 Uiso 1 1 calc R
C9 C 0.7797(2) -0.1145(9) 0.0639(7) 0.110(5) Uani 1 1 d D
H9 H 0.7710 -0.1590 0.0868 0.132 Uiso 1 1 calc R
C10 C 0.7731(2) -0.1099(10) 0.0139(6) 0.137(8) Uani 1 1 d D
H10 H 0.7598 -0.1520 -0.0004 0.165 Uiso 1 1 calc R
C11 C 0.7853(3) -0.0440(12) -0.0195(7) 0.171(9) Uani 1 1 d D
H11 H 0.7803 -0.0403 -0.0565 0.206 Uiso 1 1 calc R
C12 C 0.8051(2) 0.0169(9) 0.0016(6) 0.112(5) Uani 1 1 d D
H12 H 0.8136 0.0623 -0.0209 0.134 Uiso 1 1 calc R
C13 C 0.94796(13) 0.2444(4) 0.1074(2) 0.0225(13) Uani 1 1 d .
C14 C 0.96169(14) 0.3297(5) 0.1192(3) 0.0306(15) Uani 1 1 d .
H14 H 0.9526 0.3872 0.1291 0.037 Uiso 1 1 calc R
C15 C 0.98897(15) 0.3306(6) 0.1163(3) 0.0382(18) Uani 1 1 d .
H15 H 0.9982 0.3892 0.1248 0.046 Uiso 1 1 calc R
C16 C 1.00282(15) 0.2504(6) 0.1018(3) 0.042(2) Uani 1 1 d .
H16 H 1.0214 0.2522 0.1005 0.051 Uiso 1 1 calc R
C17 C 0.98891(15) 0.1657(6) 0.0887(3) 0.0407(19) Uani 1 1 d .
H17 H 0.9981 0.1091 0.0776 0.049 Uiso 1 1 calc R
C18 C 0.96205(14) 0.1627(5) 0.0917(3) 0.0325(16) Uani 1 1 d .
H18 H 0.9530 0.1039 0.0829 0.039 Uiso 1 1 calc R
C31 C 0.85640(14) 0.3806(5) -0.1267(3) 0.0307(16) Uani 1 1 d .
C32 C 0.83212(17) 0.3687(7) -0.1041(4) 0.054(2) Uani 1 1 d .
H32 H 0.8307 0.3358 -0.0707 0.065 Uiso 1 1 calc R
C33 C 0.80981(19) 0.4052(9) -0.1302(4) 0.074(3) Uani 1 1 d .
H33 H 0.7932 0.3961 -0.1146 0.089 Uiso 1 1 calc R
C34 C 0.81108(18) 0.4539(7) -0.1781(4) 0.062(3) Uani 1 1 d .
H34 H 0.7956 0.4782 -0.1956 0.074 Uiso 1 1 calc R
C35 C 0.83539(18) 0.4672(6) -0.2006(3) 0.048(2) Uani 1 1 d .
H35 H 0.8368 0.5022 -0.2333 0.057 Uiso 1 1 calc R
C36 C 0.85762(16) 0.4293(6) -0.1751(3) 0.0391(18) Uani 1 1 d .
H36 H 0.8741 0.4369 -0.1913 0.047 Uiso 1 1 calc R
C37 C 0.93016(15) 0.3543(5) -0.0855(3) 0.0314(16) Uani 1 1 d .
C38 C 0.94549(15) 0.3337(5) -0.0397(3) 0.0339(17) Uani 1 1 d .
H38 H 0.9372 0.3087 -0.0089 0.041 Uiso 1 1 calc R
C39 C 0.97218(16) 0.3482(6) -0.0375(3) 0.044(2) Uani 1 1 d .
H39 H 0.9822 0.3324 -0.0059 0.053 Uiso 1 1 calc R
C40 C 0.98455(17) 0.3867(7) -0.0825(4) 0.051(2) Uani 1 1 d .
H40 H 1.0031 0.3958 -0.0818 0.062 Uiso 1 1 calc R
C41 C 0.96956(16) 0.4113(7) -0.1278(3) 0.048(2) Uani 1 1 d .
H41 H 0.9778 0.4396 -0.1578 0.058 Uiso 1 1 calc R
C42 C 0.94249(16) 0.3947(6) -0.1297(3) 0.0394(18) Uani 1 1 d .
H42 H 0.9324 0.4109 -0.1611 0.047 Uiso 1 1 calc R
C43 C 0.78515(14) 0.1925(6) 0.2608(3) 0.0357(17) Uani 1 1 d .
C44 C 0.78683(16) 0.2606(6) 0.3026(3) 0.0399(18) Uani 1 1 d .
C45 C 0.76465(18) 0.3202(7) 0.3091(4) 0.051(2) Uani 1 1 d .
H45 H 0.7649 0.3680 0.3368 0.061 Uiso 1 1 calc R
C46 C 0.74296(18) 0.3108(7) 0.2767(4) 0.057(2) Uani 1 1 d .
H46 H 0.7283 0.3522 0.2817 0.068 Uiso 1 1 calc R
C47 C 0.74207(16) 0.2415(7) 0.2363(4) 0.053(2) Uani 1 1 d .
H47 H 0.7266 0.2351 0.2142 0.063 Uiso 1 1 calc R
C48 C 0.76353(15) 0.1808(6) 0.2274(3) 0.0391(18) Uani 1 1 d .
C49 C 0.81108(18) 0.2706(8) 0.3376(4) 0.060(3) Uani 1 1 d .
H49A H 0.8242 0.2225 0.3267 0.090 Uiso 1 1 calc R
H49B H 0.8067 0.2593 0.3750 0.090 Uiso 1 1 calc R
H49C H 0.8183 0.3367 0.3338 0.090 Uiso 1 1 calc R
C50 C 0.76277(18) 0.1031(8) 0.1840(4) 0.059(3) Uani 1 1 d .
H50A H 0.7458 0.1058 0.1644 0.088 Uiso 1 1 calc R
H50B H 0.7650 0.0384 0.2004 0.088 Uiso 1 1 calc R
H50C H 0.7770 0.1149 0.1591 0.088 Uiso 1 1 calc R
C51 C 0.92762(19) -0.1086(6) 0.1113(3) 0.047(2) Uani 1 1 d U
C52 C 0.9216(3) -0.1557(7) 0.0645(4) 0.074(3) Uani 1 1 d U
C53 C 0.9423(4) -0.1817(8) 0.0307(6) 0.105(6) Uani 1 1 d U
H53 H 0.9389 -0.2129 -0.0028 0.126 Uiso 1 1 calc R
C54 C 0.9664(5) -0.1610(12) 0.0477(9) 0.143(8) Uani 1 1 d U
H54 H 0.9803 -0.1807 0.0254 0.172 Uiso 1 1 calc R
C55 C 0.9730(3) -0.1162(9) 0.0918(8) 0.109(6) Uani 1 1 d U
H55 H 0.9909 -0.1026 0.1002 0.131 Uiso 1 1 calc R
C56 C 0.9534(2) -0.0879(7) 0.1273(5) 0.066(3) Uani 1 1 d U
C57 C 0.9610(2) -0.0393(9) 0.1801(5) 0.089(4) Uani 1 1 d .
H57A H 0.9802 -0.0324 0.1830 0.133 Uiso 1 1 calc R
H57B H 0.9550 -0.0796 0.2098 0.133 Uiso 1 1 calc R
H57C H 0.9528 0.0255 0.1817 0.133 Uiso 1 1 calc R
C58 C 0.8947(3) -0.1839(7) 0.0513(4) 0.093(5) Uani 1 1 d .
H58A H 0.8940 -0.2168 0.0164 0.139 Uiso 1 1 calc R
H58B H 0.8836 -0.1254 0.0497 0.139 Uiso 1 1 calc R
H58C H 0.8883 -0.2284 0.0788 0.139 Uiso 1 1 calc R
C59 C 0.90444(18) -0.0129(5) -0.0648(3) 0.040(2) Uani 1 1 d .
C60 C 0.9306(2) -0.0064(6) -0.0735(3) 0.046(2) Uani 1 1 d .
C61 C 0.9396(2) -0.0506(7) -0.1196(4) 0.070(3) Uani 1 1 d .
H61 H 0.9578 -0.0480 -0.1262 0.084 Uiso 1 1 calc R
C62 C 0.9239(4) -0.0964(9) -0.1548(5) 0.103(6) Uani 1 1 d .
H62 H 0.9309 -0.1246 -0.1862 0.123 Uiso 1 1 calc R
C63 C 0.8983(4) -0.1025(9) -0.1459(5) 0.111(7) Uani 1 1 d .
H63 H 0.8872 -0.1349 -0.1716 0.133 Uiso 1 1 calc R
C64 C 0.8868(2) -0.0623(7) -0.0995(4) 0.073(4) Uani 1 1 d .
C65 C 0.8576(3) -0.0710(9) -0.0859(6) 0.119(6) Uani 1 1 d .
H65A H 0.8545 -0.0368 -0.0521 0.179 Uiso 1 1 calc R
H65B H 0.8529 -0.1402 -0.0821 0.179 Uiso 1 1 calc R
H65C H 0.8467 -0.0416 -0.1147 0.179 Uiso 1 1 calc R
C66 C 0.94914(18) 0.0476(7) -0.0355(4) 0.055(2) Uani 1 1 d .
H66A H 0.9670 0.0449 -0.0491 0.083 Uiso 1 1 calc R
H66B H 0.9489 0.0171 0.0000 0.083 Uiso 1 1 calc R
H66C H 0.9436 0.1160 -0.0328 0.083 Uiso 1 1 calc R
C67 C 0.89636(16) 0.5700(5) -0.0112(3) 0.0310(17) Uani 1 1 d .
C68 C 0.87765(19) 0.6033(5) -0.0493(3) 0.045(2) Uani 1 1 d .
C69 C 0.8877(3) 0.6418(7) -0.0964(4) 0.078(4) Uani 1 1 d .
H69 H 0.8757 0.6635 -0.1238 0.093 Uiso 1 1 calc R
C70 C 0.9135(3) 0.6494(8) -0.1044(4) 0.076(4) Uani 1 1 d .
H70 H 0.9196 0.6754 -0.1372 0.092 Uiso 1 1 calc R
C71 C 0.9310(2) 0.6196(7) -0.0654(5) 0.069(3) Uani 1 1 d .
H71 H 0.9493 0.6269 -0.0712 0.083 Uiso 1 1 calc R
C72 C 0.92299(17) 0.5782(5) -0.0164(3) 0.0399(19) Uani 1 1 d .
C73 C 0.8484(2) 0.5988(7) -0.0391(4) 0.070(3) Uani 1 1 d .
H73A H 0.8385 0.6251 -0.0703 0.105 Uiso 1 1 calc R
H73B H 0.8446 0.6378 -0.0073 0.105 Uiso 1 1 calc R
H73C H 0.8432 0.5307 -0.0332 0.105 Uiso 1 1 calc R
C74 C 0.94173(16) 0.5510(7) 0.0277(4) 0.052(2) Uani 1 1 d .
H74A H 0.9597 0.5614 0.0162 0.078 Uiso 1 1 calc R
H74B H 0.9393 0.4819 0.0369 0.078 Uiso 1 1 calc R
H74C H 0.9385 0.5916 0.0592 0.078 Uiso 1 1 calc R
C75 C 0.92276(13) 0.5062(5) 0.2217(3) 0.0261(14) Uani 1 1 d .
C76 C 0.91523(16) 0.5889(5) 0.1932(3) 0.0350(17) Uani 1 1 d .
C77 C 0.9353(2) 0.6452(6) 0.1722(4) 0.053(2) Uani 1 1 d .
H77 H 0.9309 0.7018 0.1518 0.063 Uiso 1 1 calc R
C78 C 0.9614(2) 0.6209(7) 0.1802(4) 0.058(3) Uani 1 1 d .
H78 H 0.9748 0.6604 0.1657 0.069 Uiso 1 1 calc R
C79 C 0.96768(18) 0.5394(7) 0.2092(3) 0.050(2) Uani 1 1 d .
H79 H 0.9857 0.5229 0.2147 0.060 Uiso 1 1 calc R
C80 C 0.94865(15) 0.4796(5) 0.2311(3) 0.0345(17) Uani 1 1 d .
C81 C 0.95587(15) 0.3900(6) 0.2635(3) 0.0410(19) Uani 1 1 d .
H81A H 0.9750 0.3834 0.2659 0.061 Uiso 1 1 calc R
H81B H 0.9482 0.3319 0.2461 0.061 Uiso 1 1 calc R
H81C H 0.9490 0.3964 0.2997 0.061 Uiso 1 1 calc R
C82 C 0.88755(19) 0.6194(6) 0.1830(3) 0.050(2) Uani 1 1 d .
H82A H 0.8872 0.6802 0.1621 0.074 Uiso 1 1 calc R
H82B H 0.8790 0.6301 0.2172 0.074 Uiso 1 1 calc R
H82C H 0.8782 0.5680 0.1628 0.074 Uiso 1 1 calc R
C83 C 0.7904(2) 0.2496(8) 0.0651(5) 0.072(3) Uani 1 1 d .
H83A H 0.7810 0.2852 0.0934 0.087 Uiso 1 1 calc R
H83B H 0.7823 0.1840 0.0616 0.087 Uiso 1 1 calc R
C84 C 0.7864(3) 0.3033(12) 0.0131(5) 0.131(6) Uani 1 1 d .
H84A H 0.7675 0.3089 0.0045 0.196 Uiso 1 1 calc R
H84B H 0.7949 0.2673 -0.0156 0.196 Uiso 1 1 calc R
H84C H 0.7941 0.3688 0.0163 0.196 Uiso 1 1 calc R
C85 C 0.9162(2) 0.1683(7) -0.1695(4) 0.068(3) Uani 1 1 d .
H85A H 0.9075 0.1035 -0.1714 0.082 Uiso 1 1 calc R
H85B H 0.9276 0.1701 -0.1367 0.082 Uiso 1 1 calc R
C86 C 0.9325(3) 0.1832(10) -0.2180(5) 0.114(6) Uani 1 1 d .
H86A H 0.9459 0.1318 -0.2195 0.171 Uiso 1 1 calc R
H86B H 0.9411 0.2473 -0.2159 0.171 Uiso 1 1 calc R
H86C H 0.9211 0.1803 -0.2504 0.171 Uiso 1 1 calc R
O24 O 0.8637(2) 0.1714(7) 0.7665(4) 0.116(3) Uiso 1 1 d U
C87 C 0.8366(4) 0.1773(13) 0.7632(8) 0.138(6) Uiso 1 1 d DU
C88 C 0.8370(6) 0.1209(19) 0.8187(10) 0.227(11) Uiso 1 1 d DU
H23 H 0.8703 0.2692 0.2611 0.080 Uiso 1 1 d .

loop_
_atom_site_aniso_label
_atom_site_aniso_U_11
_atom_site_aniso_U_22
_atom_site_aniso_U_33
_atom_site_aniso_U_23
_atom_site_aniso_U_13
_atom_site_aniso_U_12
Sn1 0.0276(3) 0.0250(2) 0.0233(2) 0.00065(19) -0.00082(19) -0.0048(2)
Sn2 0.0212(2) 0.0252(2) 0.0192(2) 0.00269(18) 0.00152(17) 0.00110(18)
Sn3 0.0221(2) 0.0184(2) 0.0153(2) 0.00112(16) -0.00024(16) 0.00008(17)
Sn5 0.0308(3) 0.0243(2) 0.0157(2) 0.00007(17) -0.00012(18) 0.00261(19)
P1 0.0259(9) 0.0300(9) 0.0231(9) 0.0047(7) 0.0042(7) -0.0033(8)
P2 0.0348(10) 0.0199(8) 0.0265(9) 0.0031(7) 0.0006(8) -0.0011(7)
P3 0.0299(10) 0.0189(8) 0.0191(8) -0.0018(6) -0.0019(7) -0.0019(7)
P4 0.0251(9) 0.0185(8) 0.0158(8) 0.0010(6) 0.0017(6) 0.0015(7)
P5 0.0251(9) 0.0245(8) 0.0148(7) -0.0001(6) 0.0009(6) 0.0001(7)
O1 0.032(3) 0.019(2) 0.024(2) 0.0007(19) -0.001(2) 0.0006(19)
O2 0.025(2) 0.032(3) 0.031(3) 0.003(2) -0.003(2) -0.005(2)
O3 0.080(4) 0.036(3) 0.023(3) -0.005(2) 0.002(3) 0.025(3)
O4 0.033(3) 0.036(3) 0.031(3) 0.006(2) 0.006(2) 0.000(2)
O5 0.026(2) 0.032(3) 0.023(2) 0.003(2) 0.0061(19) 0.000(2)
O6 0.033(3) 0.032(3) 0.026(2) 0.003(2) 0.002(2) -0.008(2)
O7 0.030(3) 0.032(3) 0.023(2) 0.005(2) 0.000(2) -0.002(2)
O8 0.042(3) 0.020(2) 0.032(3) 0.007(2) -0.002(2) -0.001(2)
O9 0.029(3) 0.025(2) 0.030(3) 0.005(2) -0.003(2) -0.003(2)
O10 0.036(3) 0.023(2) 0.027(2) -0.0007(19) 0.002(2) -0.003(2)
O11 0.037(3) 0.025(2) 0.034(3) 0.006(2) 0.000(2) -0.002(2)
O12 0.042(3) 0.025(2) 0.033(3) 0.000(2) -0.001(2) 0.002(2)
O13 0.026(3) 0.032(3) 0.027(3) -0.002(2) -0.003(2) -0.002(2)
O14 0.030(3) 0.028(2) 0.024(2) -0.006(2) -0.002(2) -0.003(2)
O15 0.036(3) 0.026(2) 0.016(2) -0.0028(18) 0.0018(19) 0.004(2)
O16 0.037(3) 0.018(2) 0.018(2) 0.0016(17) 0.0023(19) 0.000(2)
O17 0.021(2) 0.022(2) 0.023(2) 0.0014(18) -0.0039(18) -0.0032(18)
O18 0.025(2) 0.028(2) 0.022(2) 0.0061(19) 0.0043(19) 0.000(2)
O19 0.040(3) 0.022(2) 0.019(2) 0.0012(18) 0.002(2) -0.003(2)
O20 0.029(3) 0.023(2) 0.023(2) -0.0036(19) 0.0036(19) 0.000(2)
O21 0.029(3) 0.028(2) 0.015(2) -0.0016(18) -0.0007(18) 0.001(2)
O22 0.027(3) 0.029(2) 0.019(2) 0.0010(19) 0.0025(19) 0.004(2)
O23 0.036(3) 0.032(3) 0.016(2) 0.0025(19) 0.0018(19) -0.008(2)
C1 0.026(4) 0.040(4) 0.021(3) 0.001(3) -0.002(3) 0.007(3)
C2 0.042(5) 0.052(5) 0.041(5) 0.004(4) 0.010(4) 0.018(4)
C3 0.051(6) 0.065(6) 0.047(5) -0.002(5) 0.021(4) 0.025(5)
C4 0.062(6) 0.059(6) 0.066(6) 0.002(5) 0.021(5) 0.037(5)
C5 0.100(9) 0.077(8) 0.107(10) 0.048(7) 0.060(8) 0.062(7)
C6 0.073(7) 0.068(7) 0.071(7) 0.021(5) 0.036(6) 0.039(6)
C7 0.034(4) 0.028(4) 0.030(4) -0.004(3) -0.001(3) -0.017(3)
C8 0.091(9) 0.086(9) 0.087(9) -0.040(7) 0.011(7) -0.031(7)
C9 0.094(10) 0.114(11) 0.122(13) -0.025(10) 0.022(9) -0.058(9)
C10 0.136(14) 0.196(18) 0.079(10) 0.016(11) -0.015(9) -0.132(13)
C11 0.20(2) 0.22(2) 0.099(12) -0.018(13) -0.047(13) -0.123(18)
C12 0.108(11) 0.111(11) 0.115(12) 0.020(9) -0.028(9) -0.064(9)
C13 0.029(4) 0.020(3) 0.018(3) 0.002(2) -0.002(3) 0.001(3)
C14 0.032(4) 0.033(4) 0.026(4) -0.004(3) -0.001(3) 0.000(3)
C15 0.030(4) 0.042(4) 0.043(4) 0.000(4) 0.001(3) -0.006(4)
C16 0.023(4) 0.053(5) 0.051(5) 0.012(4) 0.005(3) -0.002(4)
C17 0.036(4) 0.039(4) 0.047(5) 0.010(4) 0.012(4) 0.013(4)
C18 0.036(4) 0.028(4) 0.033(4) -0.005(3) 0.000(3) 0.002(3)
C31 0.037(4) 0.033(4) 0.022(3) 0.004(3) -0.005(3) -0.009(3)
C32 0.045(5) 0.074(6) 0.044(5) 0.023(5) -0.010(4) -0.004(5)
C33 0.036(5) 0.113(9) 0.074(7) 0.034(7) 0.000(5) -0.001(6)
C34 0.039(5) 0.064(6) 0.080(7) 0.013(6) -0.019(5) 0.006(5)
C35 0.062(6) 0.043(5) 0.037(5) 0.015(4) -0.011(4) 0.005(4)
C36 0.037(4) 0.043(4) 0.037(4) 0.009(4) -0.002(3) -0.002(4)
C37 0.037(4) 0.033(4) 0.025(4) -0.004(3) 0.005(3) 0.005(3)
C38 0.040(4) 0.038(4) 0.023(3) 0.001(3) 0.005(3) 0.001(3)
C39 0.039(5) 0.059(5) 0.035(4) -0.004(4) 0.003(4) 0.001(4)
C40 0.032(5) 0.074(6) 0.048(5) 0.001(5) 0.003(4) -0.003(4)
C41 0.037(5) 0.068(6) 0.040(5) 0.012(4) 0.017(4) -0.002(4)
C42 0.040(5) 0.052(5) 0.026(4) 0.008(4) 0.007(3) -0.001(4)
C43 0.026(4) 0.044(4) 0.037(4) 0.006(3) 0.008(3) -0.005(3)
C44 0.038(4) 0.044(4) 0.038(4) -0.005(4) 0.013(3) -0.010(4)
C45 0.050(5) 0.048(5) 0.055(5) -0.009(4) 0.018(4) -0.006(4)
C46 0.035(5) 0.062(6) 0.073(7) -0.002(5) 0.017(5) 0.002(4)
C47 0.029(4) 0.070(6) 0.059(6) -0.006(5) 0.007(4) -0.008(4)
C48 0.030(4) 0.049(5) 0.039(4) 0.004(4) 0.008(3) -0.013(4)
C49 0.051(6) 0.078(7) 0.050(5) -0.022(5) -0.009(4) -0.006(5)
C50 0.040(5) 0.088(7) 0.048(5) -0.017(5) 0.000(4) -0.005(5)
C51 0.071(6) 0.027(4) 0.043(5) 0.013(4) 0.017(4) 0.018(4)
C52 0.146(11) 0.027(5) 0.049(6) 0.003(4) 0.010(7) 0.016(6)
C53 0.216(17) 0.029(5) 0.072(8) 0.001(5) 0.048(11) 0.035(9)
C54 0.218(19) 0.064(11) 0.152(17) 0.035(10) 0.098(17) 0.065(13)
C55 0.102(10) 0.059(8) 0.171(15) 0.052(9) 0.067(11) 0.039(7)
C56 0.058(6) 0.048(5) 0.095(8) 0.042(6) 0.033(6) 0.022(5)
C57 0.052(7) 0.095(9) 0.119(11) 0.066(8) -0.020(7) -0.015(6)
C58 0.196(16) 0.022(5) 0.058(7) -0.001(4) -0.020(8) 0.009(7)
C59 0.068(6) 0.026(4) 0.026(4) -0.006(3) -0.010(4) 0.015(4)
C60 0.077(7) 0.035(4) 0.028(4) 0.002(3) 0.009(4) 0.024(4)
C61 0.112(9) 0.052(6) 0.046(6) 0.002(5) 0.021(6) 0.047(6)
C62 0.204(18) 0.060(7) 0.043(6) -0.018(5) -0.013(10) 0.072(11)
C63 0.213(18) 0.055(7) 0.061(8) -0.037(6) -0.077(11) 0.054(10)
C64 0.102(9) 0.045(5) 0.068(7) -0.029(5) -0.051(6) 0.026(6)
C65 0.110(11) 0.075(8) 0.168(15) -0.057(9) -0.077(11) 0.006(8)
C66 0.046(5) 0.054(6) 0.066(6) -0.004(5) 0.012(5) 0.004(4)
C67 0.061(5) 0.017(3) 0.015(3) 0.001(3) 0.004(3) -0.002(3)
C68 0.077(7) 0.029(4) 0.029(4) 0.004(3) -0.010(4) -0.002(4)
C69 0.163(13) 0.041(5) 0.028(5) 0.014(4) -0.008(6) -0.004(7)
C70 0.141(12) 0.053(6) 0.038(6) 0.007(5) 0.036(7) -0.024(7)
C71 0.097(9) 0.038(5) 0.075(7) -0.012(5) 0.053(7) -0.016(5)
C72 0.053(5) 0.026(4) 0.041(4) -0.006(3) 0.015(4) -0.013(4)
C73 0.071(7) 0.061(6) 0.076(7) 0.011(5) -0.041(6) 0.008(5)
C74 0.031(5) 0.051(5) 0.074(7) -0.007(5) 0.001(4) 0.001(4)
C75 0.028(4) 0.030(4) 0.020(3) -0.004(3) 0.002(3) -0.003(3)
C76 0.052(5) 0.024(4) 0.029(4) -0.005(3) 0.004(3) -0.003(3)
C77 0.079(7) 0.038(5) 0.042(5) 0.001(4) 0.014(5) -0.016(5)
C78 0.074(7) 0.049(5) 0.052(6) -0.005(5) 0.017(5) -0.031(5)
C79 0.043(5) 0.068(6) 0.041(5) -0.017(4) 0.005(4) -0.020(5)
C80 0.038(4) 0.038(4) 0.028(4) -0.010(3) 0.000(3) -0.006(3)
C81 0.030(4) 0.057(5) 0.036(4) -0.001(4) -0.005(3) 0.000(4)
C82 0.076(7) 0.032(4) 0.041(5) 0.005(4) -0.003(4) 0.007(4)
C83 0.070(7) 0.063(7) 0.084(8) 0.003(6) 0.010(6) 0.001(6)
C84 0.146(15) 0.161(15) 0.083(10) 0.028(10) -0.053(10) -0.030(12)
C85 0.111(9) 0.053(6) 0.040(5) -0.001(4) 0.011(5) 0.042(6)
C86 0.167(14) 0.125(12) 0.052(7) -0.011(7) 0.037(8) 0.076(11)

loop_
_atom_type_symbol
_atom_type_description
_atom_type_scat_dispersion_real
_atom_type_scat_dispersion_imag
_atom_type_scat_source
C C 0.0033 0.0016 'International Tables Vol C Tables 4.2.6.8 and 6.1.1.4'
H H 0.0000 0.0000 'International Tables Vol C Tables 4.2.6.8 and 6.1.1.4'
O O 0.0106 0.0060 'International Tables Vol C Tables 4.2.6.8 and 6.1.1.4'
P P 0.1023 0.0942 'International Tables Vol C Tables 4.2.6.8 and 6.1.1.4'
Sn Sn -0.6537 1.4246 'International Tables Vol C Tables 4.2.6.8 and 6.1.1.4'

loop_
_geom_angle_atom_site_label_1
_geom_angle_atom_site_label_2
_geom_angle_atom_site_label_3
_geom_angle
O10 Sn1 O13 90.55(18)
O10 Sn1 O2 163.18(17)
O13 Sn1 O2 93.79(18)
O10 Sn1 O6 85.83(18)
O13 Sn1 O6 175.86(18)
O2 Sn1 O6 89.12(18)
O10 Sn1 O1 89.48(17)
O13 Sn1 O1 89.42(17)
O2 Sn1 O1 74.34(17)
O6 Sn1 O1 88.54(17)
O10 Sn1 C7 98.3(2)
O13 Sn1 C7 91.1(2)
O2 Sn1 C7 97.8(2)
O6 Sn1 C7 91.4(2)
O1 Sn1 C7 172.2(2)
O18 Sn2 O22 92.31(17)
O18 Sn2 O5 176.21(18)
O22 Sn2 O5 84.84(17)
O18 Sn2 O2 92.95(18)
O22 Sn2 O2 161.03(18)
O5 Sn2 O2 88.99(18)
O18 Sn2 O1 89.83(17)
O22 Sn2 O1 87.89(17)
O5 Sn2 O1 87.58(17)
O2 Sn2 O1 73.91(17)
O18 Sn2 C1 91.2(2)
O22 Sn2 C1 98.2(2)
O5 Sn2 C1 91.7(2)
O2 Sn2 C1 99.9(2)
O1 Sn2 C1 173.8(2)
O1 Sn3 O17 88.89(17)
O1 Sn3 O14 90.07(17)
O17 Sn3 O14 90.29(17)
O1 Sn3 O21 87.87(17)
O17 Sn3 O21 88.88(17)
O14 Sn3 O21 177.79(18)
O1 Sn3 O9 88.36(17)
O17 Sn3 O9 176.59(18)
O14 Sn3 O9 91.72(18)
O21 Sn3 O9 89.01(17)
O1 Sn3 C13 178.7(2)
O17 Sn3 C13 92.4(2)
O14 Sn3 C13 90.0(2)
O21 Sn3 C13 92.1(2)
O9 Sn3 C13 90.3(2)
O15 Sn5 O19 87.75(17)
O15 Sn5 C37 106.6(2)
O19 Sn5 C37 99.8(2)
O15 Sn5 C31 114.4(2)
O19 Sn5 C31 94.2(2)
C37 Sn5 C31 137.0(3)
O15 Sn5 O3 82.23(18)
O19 Sn5 O3 168.8(2)
C37 Sn5 O3 87.8(2)
C31 Sn5 O3 85.6(2)
O6 P1 O7 111.6(3)
O6 P1 O5 112.5(3)
O7 P1 O5 112.1(3)
O6 P1 O4 106.9(3)
O7 P1 O4 106.6(3)
O5 P1 O4 106.7(3)
O9 P2 O10 111.7(3)
O9 P2 O11 112.0(3)
O10 P2 O11 113.1(3)
O9 P2 O8 111.1(3)
O10 P2 O8 108.5(3)
O11 P2 O8 99.9(3)
O13 P3 O14 112.1(3)
O13 P3 O15 110.7(3)
O14 P3 O15 113.8(3)
O13 P3 O12 108.0(3)
O14 P3 O12 106.0(3)
O15 P3 O12 105.7(3)
O19 P4 O17 113.4(3)
O19 P4 O18 111.1(3)
O17 P4 O18 111.8(3)
O19 P4 O16 108.9(2)
O17 P4 O16 106.0(2)
O18 P4 O16 105.1(3)
O21 P5 O22 112.7(2)
O21 P5 O23 111.7(3)
O22 P5 O23 112.6(3)
O21 P5 O20 110.8(3)
O22 P5 O20 108.7(3)
O23 P5 O20 99.6(2)
O21 P5 H23 102.32(19)
O22 P5 H23 102.29(19)
O23 P5 H23 20.31(16)
O20 P5 H23 119.90(18)
Sn3 O1 Sn1 127.3(2)
Sn3 O1 Sn2 127.0(2)
Sn1 O1 Sn2 102.95(19)
C83 O2 Sn1 129.1(5)
C83 O2 Sn2 123.0(5)
Sn1 O2 Sn2 104.9(2)
C85 O3 Sn5 119.8(5)
C43 O4 P1 122.5(4)
P1 O5 Sn2 130.2(3)
P1 O6 Sn1 128.5(3)
C51 O8 P2 125.7(4)
P2 O9 Sn3 135.1(3)
P2 O10 Sn1 131.9(3)
P2 O11 H11A 109.5
C59 O12 P3 126.7(4)
P3 O13 Sn1 133.0(3)
P3 O14 Sn3 143.7(3)
P3 O15 Sn5 137.5(3)
C67 O16 P4 121.1(4)
P4 O17 Sn3 131.9(3)
P4 O18 Sn2 132.3(3)
P4 O19 Sn5 164.2(3)
C75 O20 P5 123.4(4)
P5 O21 Sn3 133.6(3)
P5 O22 Sn2 134.4(3)
P5 O23 H23 109.6(4)
C2 C1 C6 117.8(7)
C2 C1 Sn2 121.7(5)
C6 C1 Sn2 120.4(6)
C1 C2 C3 121.1(8)
C1 C2 H2 119.5
C3 C2 H2 119.5
C4 C3 C2 121.1(8)
C4 C3 H3 119.5
C2 C3 H3 119.5
C3 C4 C5 119.1(8)
C3 C4 H4 120.4
C5 C4 H4 120.4
C4 C5 C6 119.8(9)
C4 C5 H5 120.1
C6 C5 H5 120.1
C1 C6 C5 121.2(9)
C1 C6 H6 119.4
C5 C6 H6 119.4
C8 C7 C12 117.2(9)
C8 C7 Sn1 123.9(7)
C12 C7 Sn1 118.8(7)
C7 C8 C9 123.7(13)
C7 C8 H8 118.2
C9 C8 H8 118.2
C10 C9 C8 119.4(14)
C10 C9 H9 120.3
C8 C9 H9 120.3
C9 C10 C11 120.6(13)
C9 C10 H10 119.7
C11 C10 H10 119.7
C10 C11 C12 119.4(15)
C10 C11 H11 120.3
C12 C11 H11 120.3
C11 C12 C7 119.7(13)
C11 C12 H12 120.1
C7 C12 H12 120.1
C14 C13 C18 118.3(6)
C14 C13 Sn3 122.0(5)
C18 C13 Sn3 119.7(5)
C13 C14 C15 119.5(7)
C13 C14 H14 120.2
C15 C14 H14 120.2
C16 C15 C14 122.3(7)
C16 C15 H15 118.9
C14 C15 H15 118.9
C15 C16 C17 118.0(7)
C15 C16 H16 121.0
C17 C16 H16 121.0
C18 C17 C16 120.9(7)
C18 C17 H17 119.5
C16 C17 H17 119.5
C17 C18 C13 120.9(7)
C17 C18 H18 119.5
C13 C18 H18 119.5
C36 C31 C32 118.5(7)
C36 C31 Sn5 121.4(6)
C32 C31 Sn5 120.1(5)
C31 C32 C33 119.7(8)
C31 C32 H32 120.1
C33 C32 H32 120.1
C34 C33 C32 121.7(9)
C34 C33 H33 119.1
C32 C33 H33 119.1
C33 C34 C35 118.8(9)
C33 C34 H34 120.6
C35 C34 H34 120.6
C36 C35 C34 119.6(8)
C36 C35 H35 120.2
C34 C35 H35 120.2
C31 C36 C35 121.7(8)
C31 C36 H36 119.1
C35 C36 H36 119.1
C38 C37 C42 118.2(7)
C38 C37 Sn5 120.9(5)
C42 C37 Sn5 120.9(5)
C39 C38 C37 122.2(7)
C39 C38 H38 118.9
C37 C38 H38 118.9
C38 C39 C40 119.3(8)
C38 C39 H39 120.4
C40 C39 H39 120.4
C41 C40 C39 119.5(8)
C41 C40 H40 120.2
C39 C40 H40 120.2
C40 C41 C42 120.4(8)
C40 C41 H41 119.8
C42 C41 H41 119.8
C41 C42 C37 120.2(7)
C41 C42 H42 119.9
C37 C42 H42 119.9
C48 C43 C44 124.1(8)
C48 C43 O4 118.6(7)
C44 C43 O4 117.3(7)
C43 C44 C45 116.1(8)
C43 C44 C49 121.8(8)
C45 C44 C49 122.1(8)
C46 C45 C44 121.3(8)
C46 C45 H45 119.4
C44 C45 H45 119.4
C45 C46 C47 120.6(9)
C45 C46 H46 119.7
C47 C46 H46 119.7
C46 C47 C48 120.9(8)
C46 C47 H47 119.5
C48 C47 H47 119.5
C43 C48 C47 117.0(8)
C43 C48 C50 121.2(8)
C47 C48 C50 121.7(8)
C44 C49 H49A 109.5
C44 C49 H49B 109.5
H49A C49 H49B 109.5
C44 C49 H49C 109.5
H49A C49 H49C 109.5
H49B C49 H49C 109.5
C48 C50 H50A 109.5
C48 C50 H50B 109.5
H50A C50 H50B 109.5
C48 C50 H50C 109.5
H50A C50 H50C 109.5
H50B C50 H50C 109.5
C52 C51 C56 122.1(10)
C52 C51 O8 120.6(10)
C56 C51 O8 116.9(8)
C51 C52 C53 118.4(14)
C51 C52 C58 120.6(11)
C53 C52 C58 120.8(12)
C54 C53 C52 117.3(16)
C54 C53 H53 121.3
C52 C53 H53 121.3
C55 C54 C53 126(2)
C55 C54 H54 117.0
C53 C54 H54 117.0
C54 C55 C56 119.8(19)
C54 C55 H55 120.1
C56 C55 H55 120.1
C51 C56 C55 116.3(13)
C51 C56 C57 123.6(9)
C55 C56 C57 120.1(13)
C56 C57 H57A 109.5
C56 C57 H57B 109.5
H57A C57 H57B 109.5
C56 C57 H57C 109.5
H57A C57 H57C 109.5
H57B C57 H57C 109.5
C52 C58 H58A 109.5
C52 C58 H58B 109.5
H58A C58 H58B 109.5
C52 C58 H58C 109.5
H58A C58 H58C 109.5
H58B C58 H58C 109.5
C60 C59 C64 123.1(9)
C60 C59 O12 119.5(7)
C64 C59 O12 117.2(9)
C59 C60 C61 116.8(9)
C59 C60 C66 121.9(7)
C61 C60 C66 121.3(10)
C62 C61 C60 123.2(13)
C62 C61 H61 118.4
C60 C61 H61 118.4
C61 C62 C63 119.5(12)
C61 C62 H62 120.2
C63 C62 H62 120.2
C62 C63 C64 122.5(12)
C62 C63 H63 118.7
C64 C63 H63 118.7
C59 C64 C63 114.8(12)
C59 C64 C65 120.4(10)
C63 C64 C65 124.8(11)
C64 C65 H65A 109.5
C64 C65 H65B 109.5
H65A C65 H65B 109.5
C64 C65 H65C 109.5
H65A C65 H65C 109.5
H65B C65 H65C 109.5
C60 C66 H66A 109.5
C60 C66 H66B 109.5
H66A C66 H66B 109.5
C60 C66 H66C 109.5
H66A C66 H66C 109.5
H66B C66 H66C 109.5
C72 C67 C68 124.3(7)
C72 C67 O16 118.6(6)
C68 C67 O16 117.0(7)
C69 C68 C67 115.8(10)
C69 C68 C73 122.7(9)
C67 C68 C73 121.5(8)
C70 C69 C68 122.6(11)
C70 C69 H69 118.7
C68 C69 H69 118.7
C69 C70 C71 119.6(10)
C69 C70 H70 120.2
C71 C70 H70 120.2
C70 C71 C72 122.4(10)
C70 C71 H71 118.8
C72 C71 H71 118.8
C67 C72 C71 115.2(9)
C67 C72 C74 121.8(7)
C71 C72 C74 122.9(9)
C68 C73 H73A 109.5
C68 C73 H73B 109.5
H73A C73 H73B 109.5
C68 C73 H73C 109.5
H73A C73 H73C 109.5
H73B C73 H73C 109.5
C72 C74 H74A 109.5
C72 C74 H74B 109.5
H74A C74 H74B 109.5
C72 C74 H74C 109.5
H74A C74 H74C 109.5
H74B C74 H74C 109.5
C80 C75 C76 123.4(7)
C80 C75 O20 117.4(6)
C76 C75 O20 118.9(6)
C75 C76 C77 116.7(8)
C75 C76 C82 124.4(7)
C77 C76 C82 118.9(7)
C78 C77 C76 121.8(8)
C78 C77 H77 119.1
C76 C77 H77 119.1
C79 C78 C77 119.0(9)
C79 C78 H78 120.5
C77 C78 H78 120.5
C78 C79 C80 122.2(9)
C78 C79 H79 118.9
C80 C79 H79 118.9
C75 C80 C79 116.8(8)
C75 C80 C81 121.4(7)
C79 C80 C81 121.8(8)
C80 C81 H81A 109.5
C80 C81 H81B 109.5
H81A C81 H81B 109.5
C80 C81 H81C 109.5
H81A C81 H81C 109.5
H81B C81 H81C 109.5
C76 C82 H82A 109.5
C76 C82 H82B 109.5
H82A C82 H82B 109.5
C76 C82 H82C 109.5
H82A C82 H82C 109.5
H82B C82 H82C 109.5
O2 C83 C84 114.0(10)
O2 C83 H83A 108.7
C84 C83 H83A 108.7
O2 C83 H83B 108.7
C84 C83 H83B 108.7
H83A C83 H83B 107.6
C83 C84 H84A 109.5
C83 C84 H84B 109.5
H84A C84 H84B 109.5
C83 C84 H84C 109.5
H84A C84 H84C 109.5
H84B C84 H84C 109.5
O3 C85 C86 109.7(8)
O3 C85 H85A 109.7
C86 C85 H85A 109.7
O3 C85 H85B 109.7
C86 C85 H85B 109.7
H85A C85 H85B 108.2
C85 C86 H86A 109.5
C85 C86 H86B 109.5
H86A C86 H86B 109.5
C85 C86 H86C 109.5
H86A C86 H86C 109.5
H86B C86 H86C 109.5
O24 C87 C88 86.0(15)

loop_
_geom_bond_atom_site_label_1
_geom_bond_atom_site_label_2
_geom_bond_distance
Sn1 O10 2.087(5)
Sn1 O13 2.092(5)
Sn1 O2 2.094(5)
Sn1 O6 2.117(5)
Sn1 O1 2.120(4)
Sn1 C7 2.141(6)
Sn2 O18 2.058(4)
Sn2 O22 2.072(4)
Sn2 O5 2.098(4)
Sn2 O2 2.102(5)
Sn2 O1 2.133(4)
Sn2 C1 2.136(7)
Sn3 O1 2.081(5)
Sn3 O17 2.086(4)
Sn3 O14 2.090(4)
Sn3 O21 2.092(4)
Sn3 O9 2.101(4)
Sn3 C13 2.135(7)
Sn5 O15 2.019(4)
Sn5 O19 2.080(4)
Sn5 C37 2.086(8)
Sn5 C31 2.086(7)
Sn5 O3 2.266(5)
P1 O6 1.514(5)
P1 O7 1.515(5)
P1 O5 1.520(5)
P1 O4 1.603(5)
P2 O9 1.502(5)
P2 O10 1.520(5)
P2 O11 1.537(5)
P2 O8 1.582(5)
P3 O13 1.511(5)
P3 O14 1.518(5)
P3 O15 1.537(5)
P3 O12 1.588(5)
P4 O19 1.507(5)
P4 O17 1.514(4)
P4 O18 1.524(5)
P4 O16 1.596(4)
P5 O21 1.505(5)
P5 O22 1.513(5)
P5 O23 1.548(5)
P5 O20 1.580(5)
P5 H23 1.9015(17)
O2 C83 1.491(12)
O3 C85 1.449(10)
O4 C43 1.413(9)
O8 C51 1.411(10)
O11 H11A 0.8400
O12 C59 1.406(9)
O16 C67 1.406(8)
O20 C75 1.414(8)
O23 H23 0.701(4)
C1 C2 1.380(10)
C1 C6 1.381(11)
C2 C3 1.381(11)
C2 H2 0.9500
C3 C4 1.356(13)
C3 H3 0.9500
C4 C5 1.387(13)
C4 H4 0.9500
C5 C6 1.389(12)
C5 H5 0.9500
C6 H6 0.9500
C7 C8 1.301(14)
C7 C12 1.399(15)
C8 C9 1.421(15)
C8 H8 0.9500
C9 C10 1.284(18)
C9 H9 0.9500
C10 C11 1.39(2)
C10 H10 0.9500
C11 C12 1.398(17)
C11 H11 0.9500
C12 H12 0.9500
C13 C14 1.387(9)
C13 C18 1.391(9)
C14 C15 1.393(10)
C14 H14 0.9500
C15 C16 1.358(11)
C15 H15 0.9500
C16 C17 1.391(11)
C16 H16 0.9500
C17 C18 1.372(10)
C17 H17 0.9500
C18 H18 0.9500
C31 C36 1.382(10)
C31 C32 1.384(11)
C32 C33 1.386(12)
C32 H32 0.9500
C33 C34 1.371(13)
C33 H33 0.9500
C34 C35 1.386(13)
C34 H34 0.9500
C35 C36 1.383(11)
C35 H35 0.9500
C36 H36 0.9500
C37 C38 1.393(10)
C37 C42 1.398(10)
C38 C39 1.373(11)
C38 H38 0.9500
C39 C40 1.405(11)
C39 H39 0.9500
C40 C41 1.388(12)
C40 H40 0.9500
C41 C42 1.397(11)
C41 H41 0.9500
C42 H42 0.9500
C43 C48 1.369(10)
C43 C44 1.399(11)
C44 C45 1.407(12)
C44 C49 1.497(11)
C45 C46 1.356(13)
C45 H45 0.9500
C46 C47 1.383(13)
C46 H46 0.9500
C47 C48 1.394(12)
C47 H47 0.9500
C48 C50 1.517(12)
C49 H49A 0.9800
C49 H49B 0.9800
C49 H49C 0.9800
C50 H50A 0.9800
C50 H50B 0.9800
C50 H50C 0.9800
C51 C52 1.360(13)
C51 C56 1.392(14)
C52 C53 1.415(18)
C52 C58 1.450(17)
C53 C54 1.32(2)
C53 H53 0.9500
C54 C55 1.30(2)
C54 H54 0.9500
C55 C56 1.405(16)
C55 H55 0.9500
C56 C57 1.515(17)
C57 H57A 0.9800
C57 H57B 0.9800
C57 H57C 0.9800
C58 H58A 0.9800
C58 H58B 0.9800
C58 H58C 0.9800
C59 C60 1.361(12)
C59 C64 1.400(12)
C60 C61 1.387(11)
C60 C66 1.509(12)
C61 C62 1.328(18)
C61 H61 0.9500
C62 C63 1.33(2)
C62 H62 0.9500
C63 C64 1.422(18)
C63 H63 0.9500
C64 C65 1.544(18)
C65 H65A 0.9800
C65 H65B 0.9800
C65 H65C 0.9800
C66 H66A 0.9800
C66 H66B 0.9800
C66 H66C 0.9800
C67 C72 1.371(11)
C67 C68 1.403(11)
C68 C69 1.397(13)
C68 C73 1.521(14)
C69 C70 1.343(17)
C69 H69 0.9500
C70 C71 1.363(16)
C70 H70 0.9500
C71 C72 1.419(12)
C71 H71 0.9500
C72 C74 1.482(12)
C73 H73A 0.9800
C73 H73B 0.9800
C73 H73C 0.9800
C74 H74A 0.9800
C74 H74B 0.9800
C74 H74C 0.9800
C75 C80 1.381(10)
C75 C76 1.383(10)
C76 C77 1.394(11)
C76 C82 1.485(12)
C77 C78 1.378(13)
C77 H77 0.9500
C78 C79 1.361(13)
C78 H78 0.9500
C79 C80 1.392(11)
C79 H79 0.9500
C80 C81 1.507(11)
C81 H81A 0.9800
C81 H81B 0.9800
C81 H81C 0.9800
C82 H82A 0.9800
C82 H82B 0.9800
C82 H82C 0.9800
C83 C84 1.500(16)
C83 H83A 0.9900
C83 H83B 0.9900
C84 H84A 0.9800
C84 H84B 0.9800
C84 H84C 0.9800
C85 C86 1.502(15)
C85 H85A 0.9900
C85 H85B 0.9900
C86 H86A 0.9800
C86 H86B 0.9800
C86 H86C 0.9800
O24 C87 1.387(19)
C87 C88 1.584(17)
